data_7203572
loop_
_publ_author_name
'M. John Plater'
'Thomas Gelbrich'
'Michael B. Hursthouse'
'Ben M. De Silva'

_publ_section_title
;
 Synthesis of co-ordination networks selecting from either
 (<i>R,R</i>), (<i>S,S</i>) and (<i>R,S</i>)-1,4- or
 -1,3-bis[2-(4-pyridyl)-2-methylethyl]benzene and a discrete complex
 from 1,4-bis[2-(3-pyridyl)-2-methyl-<i>cis</i>-ethenyl)]benzene
;
_journal_issue 12
_journal_name_full CrystEngComm
_journal_page_first 895
_journal_paper_doi 10.1039/b609740e
_journal_volume 8
_journal_year 2006
_chemical_formula_sum 'C22 H20 N2'
_chemical_formula_weight 312.40
_chemical_name_systematic
;
?
;
_space_group_IT_number 14
_symmetry_cell_setting monoclinic
_symmetry_space_group_name_Hall '-P 2yn'
_symmetry_space_group_name_H-M 'P 1 21/n 1'
_atom_sites_solution_hydrogens geom
_atom_sites_solution_primary direct
_atom_sites_solution_secondary difmap
_audit_creation_method SHELXL-97
_cell_angle_alpha 90.00
_cell_angle_beta 100.618(3)
_cell_angle_gamma 90.00
_cell_formula_units_Z 2
_cell_length_a 5.1824(2)
_cell_length_b 15.3047(8)
_cell_length_c 11.2209(5)
_cell_measurement_temperature 120(2)
_cell_volume 874.75(7)
_computing_cell_refinement 'DENZO (Otwinowski & Minor, 1997) & COLLECT (Hooft, R.W.W., 1998)'
_computing_data_collection 'COLLECT (Hooft, R.W.W., 1998)'
_computing_data_reduction 'DENZO (Otwinowski & Minor, 1997) & COLLECT (Hooft, R.W.W., 1998)'
_diffrn_ambient_temperature 120(2)
_diffrn_detector_area_resol_mean 9.091
_diffrn_measured_fraction_theta_full 0.987
_diffrn_measured_fraction_theta_max 0.987
_diffrn_measurement_device_type 'Bruker-Nonius 95mm CCD camera on \k-goniostat'
_diffrn_measurement_method '\f & \w scans'
_diffrn_radiation_monochromator graphite
_diffrn_radiation_source 'Bruker-Nonius FR591 rotating anode'
_diffrn_radiation_type MoK\a
_diffrn_radiation_wavelength 0.71073
_diffrn_reflns_av_R_equivalents 0.0553
_diffrn_reflns_av_sigmaI/netI 0.0440
_diffrn_reflns_limit_h_max 6
_diffrn_reflns_limit_h_min -6
_diffrn_reflns_limit_k_max 18
_diffrn_reflns_limit_k_min -18
_diffrn_reflns_limit_l_max 12
_diffrn_reflns_limit_l_min -13
_diffrn_reflns_number 7759
_diffrn_reflns_theta_full 25.97
_diffrn_reflns_theta_max 25.97
_diffrn_reflns_theta_min 3.24
_exptl_absorpt_coefficient_mu 0.070
_exptl_absorpt_correction_T_max 0.9931
_exptl_absorpt_correction_T_min 0.9862
_exptl_absorpt_correction_type empirical
_exptl_absorpt_process_details 'SADABS V2.10 (Sheldrick, G.M., 2003)'
_exptl_crystal_colour colourless
_exptl_crystal_density_diffrn 1.186
_exptl_crystal_density_method 'not measured'
_exptl_crystal_description Block
_exptl_crystal_F_000 332
_exptl_crystal_size_max 0.20
_exptl_crystal_size_mid 0.20
_exptl_crystal_size_min 0.10
_refine_diff_density_max 0.161
_refine_diff_density_min -0.157
_refine_diff_density_rms 0.039
_refine_ls_extinction_coef 0.053(8)
_refine_ls_extinction_expression Fc^*^=kFc[1+0.001xFc^2^\l^3^/sin(2\q)]^-1/4^
_refine_ls_extinction_method SHELXL
_refine_ls_goodness_of_fit_ref 0.989
_refine_ls_hydrogen_treatment constr
_refine_ls_matrix_type full
_refine_ls_number_parameters 120
_refine_ls_number_reflns 1694
_refine_ls_number_restraints 0
_refine_ls_restrained_S_all 0.989
_refine_ls_R_factor_all 0.0697
_refine_ls_R_factor_gt 0.0410
_refine_ls_shift/su_max 0.000
_refine_ls_shift/su_mean 0.000
_refine_ls_structure_factor_coef Fsqd
_refine_ls_weighting_details 'calc w=1/[\s^2^(Fo^2^)+(0.0694P)^2^+0.0000P] where P=(Fo^2^+2Fc^2^)/3'
_refine_ls_weighting_scheme calc
_refine_ls_wR_factor_gt 0.1023
_refine_ls_wR_factor_ref 0.1129
_reflns_number_gt 1188
_reflns_number_total 1694
_reflns_threshold_expression >2sigma(I)
_cod_data_source_file b609740e.txt
_cod_data_source_block s92_b
_cod_depositor_comments
;
The following automatic conversions were performed:
'_symmetry_cell_setting' value 'Monoclinic' changed to 'monoclinic'
according to '/home/saulius/struct/CIF-dictionaries/cif_core.dic'
dictionary named 'cif_core.dic' version 2.4.1 from 2010-06-29.

Automatic conversion script
Id: cif_fix_enum 1527 2010-12-29 10:47:43Z saulius 
;
_cod_original_sg_symbol_H-M P2(1)/n
_cod_database_code 7203572

loop_
_symmetry_equiv_pos_as_xyz
'x, y, z'
'-x+1/2, y+1/2, -z+1/2'
'-x, -y, -z'
'x-1/2, -y-1/2, z-1/2'

loop_
_atom_site_label
_atom_site_type_symbol
_atom_site_fract_x
_atom_site_fract_y
_atom_site_fract_z
_atom_site_U_iso_or_equiv
_atom_site_adp_type
_atom_site_occupancy
_atom_site_symmetry_multiplicity
_atom_site_calc_flag
_atom_site_refinement_flags
_atom_site_disorder_assembly
_atom_site_disorder_group
N1 N 0.1380(2) 0.79720(8) 0.86176(11) 0.0366(4) Uani 1 1 d . . .
C1 C -0.0609(3) 0.83003(9) 0.78043(11) 0.0268(3) Uani 1 1 d . . .
C2 C -0.1743(3) 0.78352(9) 0.67738(12) 0.0299(4) Uani 1 1 d . . .
H2 H -0.3206 0.8069 0.6232 0.032(4) Uiso 1 1 calc R . .
C3 C -0.0726(3) 0.70318(9) 0.65441(13) 0.0334(4) Uani 1 1 d . . .
H3 H -0.1463 0.6708 0.5841 0.045(4) Uiso 1 1 calc R . .
C4 C 0.1382(3) 0.67080(10) 0.73578(13) 0.0369(4) Uani 1 1 d . . .
H4 H 0.2156 0.6164 0.7218 0.050(5) Uiso 1 1 calc R . .
C5 C 0.2336(3) 0.71938(10) 0.83763(14) 0.0404(4) Uani 1 1 d . . .
H5 H 0.3761 0.6962 0.8943 0.045(5) Uiso 1 1 calc R . .
C6 C -0.1574(3) 0.91818(9) 0.80758(12) 0.0298(4) Uani 1 1 d . . .
C7 C -0.2550(3) 0.92527(10) 0.92572(14) 0.0404(4) Uani 1 1 d . . .
H7A H -0.1224 0.9016 0.9915 0.059(5) Uiso 1 1 calc R . .
H7B H -0.4183 0.8920 0.9203 0.056(5) Uiso 1 1 calc R . .
H7C H -0.2876 0.9868 0.9423 0.048(5) Uiso 1 1 calc R . .
C8 C -0.1657(3) 0.98607(9) 0.73173(13) 0.0311(4) Uani 1 1 d . . .
H8 H -0.2395 1.0382 0.7570 0.039(4) Uiso 1 1 calc R . .
C9 C -0.0765(3) 0.99138(9) 0.61469(12) 0.0279(4) Uani 1 1 d . . .
C10 C -0.2094(3) 1.04733(9) 0.52494(12) 0.0301(4) Uani 1 1 d . . .
H10 H -0.3527 1.0809 0.5417 0.038(4) Uiso 1 1 calc R . .
C11 C -0.1377(3) 1.05497(9) 0.41293(13) 0.0296(4) Uani 1 1 d . . .
H11 H -0.2354 1.0923 0.3536 0.036(4) Uiso 1 1 calc R . .

loop_
_atom_site_aniso_label
_atom_site_aniso_U_11
_atom_site_aniso_U_22
_atom_site_aniso_U_33
_atom_site_aniso_U_23
_atom_site_aniso_U_13
_atom_site_aniso_U_12
N1 0.0377(7) 0.0402(8) 0.0285(7) 0.0010(5) -0.0026(5) 0.0021(6)
C1 0.0259(7) 0.0308(8) 0.0236(7) 0.0027(6) 0.0044(5) -0.0048(5)
C2 0.0304(8) 0.0321(8) 0.0254(7) 0.0035(6) 0.0010(6) -0.0026(6)
C3 0.0398(9) 0.0319(8) 0.0277(8) -0.0005(6) 0.0045(6) -0.0043(6)
C4 0.0452(9) 0.0316(8) 0.0346(8) 0.0032(7) 0.0096(7) 0.0031(7)
C5 0.0413(9) 0.0428(9) 0.0336(8) 0.0054(7) -0.0025(7) 0.0090(7)
C6 0.0266(7) 0.0338(8) 0.0291(7) -0.0045(6) 0.0053(6) -0.0056(6)
C7 0.0442(9) 0.0427(10) 0.0369(9) -0.0050(7) 0.0139(7) -0.0057(7)
C8 0.0297(8) 0.0280(8) 0.0364(8) -0.0051(6) 0.0078(6) -0.0018(6)
C9 0.0258(7) 0.0238(7) 0.0340(8) -0.0026(6) 0.0055(6) -0.0055(5)
C10 0.0254(8) 0.0250(7) 0.0406(9) -0.0018(6) 0.0081(6) 0.0002(5)
C11 0.0254(8) 0.0269(7) 0.0360(8) 0.0028(6) 0.0045(6) -0.0006(6)

loop_
_atom_type_symbol
_atom_type_description
_atom_type_scat_dispersion_real
_atom_type_scat_dispersion_imag
_atom_type_scat_source
C C 0.0033 0.0016 'International Tables Vol C Tables 4.2.6.8 and 6.1.1.4'
H H 0.0000 0.0000 'International Tables Vol C Tables 4.2.6.8 and 6.1.1.4'
N N 0.0061 0.0033 'International Tables Vol C Tables 4.2.6.8 and 6.1.1.4'

loop_
_geom_angle_atom_site_label_1
_geom_angle_atom_site_label_2
_geom_angle_atom_site_label_3
_geom_angle
_geom_angle_site_symmetry_1
_geom_angle_site_symmetry_3
_geom_angle_publ_flag
C5 N1 C1 117.56(12) . . ?
N1 C1 C2 121.81(13) . . ?
N1 C1 C6 116.41(12) . . ?
C2 C1 C6 121.78(12) . . ?
C3 C2 C1 119.55(13) . . ?
C3 C2 H2 120.2 . . ?
C1 C2 H2 120.2 . . ?
C4 C3 C2 118.63(13) . . ?
C4 C3 H3 120.7 . . ?
C2 C3 H3 120.7 . . ?
C5 C4 C3 118.32(14) . . ?
C5 C4 H4 120.8 . . ?
C3 C4 H4 120.8 . . ?
N1 C5 C4 124.04(13) . . ?
N1 C5 H5 118.0 . . ?
C4 C5 H5 118.0 . . ?
C8 C6 C1 123.06(13) . . ?
C8 C6 C7 121.78(13) . . ?
C1 C6 C7 115.13(12) . . ?
C6 C7 H7A 109.5 . . ?
C6 C7 H7B 109.5 . . ?
H7A C7 H7B 109.5 . . ?
C6 C7 H7C 109.5 . . ?
H7A C7 H7C 109.5 . . ?
H7B C7 H7C 109.5 . . ?
C6 C8 C9 129.14(13) . . ?
C6 C8 H8 115.4 . . ?
C9 C8 H8 115.4 . . ?
C11 C9 C10 117.07(13) 3_576 . ?
C11 C9 C8 124.16(12) 3_576 . ?
C10 C9 C8 118.76(12) . . ?
C11 C10 C9 121.81(13) . . ?
C11 C10 H10 119.1 . . ?
C9 C10 H10 119.1 . . ?
C10 C11 C9 121.10(13) . 3_576 ?
C10 C11 H11 119.4 . . ?
C9 C11 H11 119.4 3_576 . ?

loop_
_geom_bond_atom_site_label_1
_geom_bond_atom_site_label_2
_geom_bond_distance
_geom_bond_site_symmetry_2
_geom_bond_publ_flag
N1 C5 1.337(2) . ?
N1 C1 1.3422(18) . ?
C1 C2 1.3923(19) . ?
C1 C6 1.490(2) . ?
C2 C3 1.381(2) . ?
C2 H2 0.9500 . ?
C3 C4 1.381(2) . ?
C3 H3 0.9500 . ?
C4 C5 1.377(2) . ?
C4 H4 0.9500 . ?
C5 H5 0.9500 . ?
C6 C8 1.339(2) . ?
C6 C7 1.507(2) . ?
C7 H7A 0.9800 . ?
C7 H7B 0.9800 . ?
C7 H7C 0.9800 . ?
C8 C9 1.473(2) . ?
C8 H8 0.9500 . ?
C9 C11 1.399(2) 3_576 ?
C9 C10 1.4021(19) . ?
C10 C11 1.380(2) . ?
C10 H10 0.9500 . ?
C11 C9 1.399(2) 3_576 ?
C11 H11 0.9500 . ?
